data_7118099
loop_
_publ_author_name
'Guangfu Li'
'Wei Guan'
'Shuang Du'
'Dongxia Zhu'
'Guogang Shan'
'Xiaojuan Zhu'
'Likai Yan'
'Zhongmin Su'
'Martin R. Bryce'
'Andrew P. Monkmand'

_publ_section_title
;
 Anion-specific aggregation induced phosphorescence emission (AIPE) in an
 ionic iridium complex in aqueous media
;
_journal_name_full Chem.Commun.
_journal_page_first 16924
_journal_paper_doi 10.1039/C5cc07187A
_journal_volume 51
_journal_year 2015
_chemical_formula_moiety 'C64 H51 Cl10 Ir2 N16 O8.50'
_chemical_formula_sum 'C64 H51 Cl10 Ir2 N16 O8.5'
_chemical_formula_weight 1919.11
_chemical_melting_point ?
_chemical_name_systematic
; 
 ? 
;
_space_group_IT_number 2
_symmetry_cell_setting triclinic
_symmetry_space_group_name_Hall '-P 1'
_symmetry_space_group_name_H-M 'P -1'
_atom_sites_solution_hydrogens geom
_atom_sites_solution_primary direct
_atom_sites_solution_secondary difmap
_audit_creation_method SHELXL-97
_audit_update_record
;
2015-01-16 deposited with the CCDC.
2015-09-30 downloaded from the CCDC.
;
_cell_angle_alpha 99.21(3)
_cell_angle_beta 117.64(3)
_cell_angle_gamma 103.45(3)
_cell_formula_units_Z 2
_cell_length_a 16.263(3)
_cell_length_b 16.337(3)
_cell_length_c 17.180(3)
_cell_measurement_temperature 293(2)
_cell_volume 3738(2)
_computing_cell_refinement 'Bruker SMART'
_computing_data_collection 'Bruker SMART'
_computing_data_reduction 'Bruker SAINT'
_computing_molecular_graphics SHELXP-97
_computing_publication_material SHELXTL
_computing_structure_refinement 'SHELXL-97 (Sheldrick, 1997)'
_computing_structure_solution 'SHELXS-97 (Sheldrick, 1990)'
_diffrn_ambient_temperature 293(2)
_diffrn_detector_area_resol_mean 9.00cm
_diffrn_measured_fraction_theta_full 0.997
_diffrn_measured_fraction_theta_max 0.997
_diffrn_measurement_device_type 'CCD area detector'
_diffrn_measurement_method 'phi and omega scans'
_diffrn_radiation_monochromator graphite
_diffrn_radiation_source 'fine-focus sealed tube'
_diffrn_radiation_type MoK\a
_diffrn_radiation_wavelength 0.71073
_diffrn_reflns_av_R_equivalents 0.0459
_diffrn_reflns_av_sigmaI/netI 0.0940
_diffrn_reflns_limit_h_max 17
_diffrn_reflns_limit_h_min -19
_diffrn_reflns_limit_k_max 19
_diffrn_reflns_limit_k_min -19
_diffrn_reflns_limit_l_max 20
_diffrn_reflns_limit_l_min -13
_diffrn_reflns_number 21337
_diffrn_reflns_theta_full 24.96
_diffrn_reflns_theta_max 24.96
_diffrn_reflns_theta_min 1.35
_diffrn_standards_decay_% none
_diffrn_standards_interval_count none
_diffrn_standards_interval_time none
_diffrn_standards_number none
_exptl_absorpt_coefficient_mu 3.978
_exptl_absorpt_correction_T_max 0.6012
_exptl_absorpt_correction_T_min 0.4714
_exptl_absorpt_correction_type empirical
_exptl_absorpt_process_details SADABS
_exptl_crystal_colour colourless
_exptl_crystal_density_diffrn 1.705
_exptl_crystal_density_meas ?
_exptl_crystal_density_method 'not measured'
_exptl_crystal_description block
_exptl_crystal_F_000 1878
_exptl_crystal_size_max 0.21
_exptl_crystal_size_mid 0.19
_exptl_crystal_size_min 0.13
_refine_diff_density_max 3.129
_refine_diff_density_min -2.935
_refine_diff_density_rms 0.216
_refine_ls_extinction_method none
_refine_ls_goodness_of_fit_ref 1.026
_refine_ls_hydrogen_treatment constr
_refine_ls_matrix_type full
_refine_ls_number_parameters 875
_refine_ls_number_reflns 13073
_refine_ls_number_restraints 166
_refine_ls_restrained_S_all 1.021
_refine_ls_R_factor_all 0.0995
_refine_ls_R_factor_gt 0.0596
_refine_ls_shift/su_max 0.001
_refine_ls_shift/su_mean 0.000
_refine_ls_structure_factor_coef Fsqd
_refine_ls_weighting_details 'calc w=1/[\s^2^(Fo^2^)+(0.0961P)^2^+10.0892P] where P=(Fo^2^+2Fc^2^)/3'
_refine_ls_weighting_scheme calc
_refine_ls_wR_factor_gt 0.1511
_refine_ls_wR_factor_ref 0.1761
_reflns_number_gt 8819
_reflns_number_total 13073
_reflns_threshold_expression >2sigma(I)
_cod_data_source_file c5cc07187a2.cif
_cod_data_source_block sad
_cod_depositor_comments
;
The following automatic conversions were performed:

'_chemical_melting_point' value 'not measured' was changed to '?' -
the value is undefined or not given.

'_exptl_crystal_density_meas' value 'none' was changed to '?' - the
value is perceived as not measured.

Automatic conversion script
Id: cif_fix_values 4093 2015-10-18 17:28:56Z antanas 
;
_cod_original_cell_volume 3737.7(13)
_cod_original_sg_symbol_H-M p-1
_cod_original_formula_sum 'C64 H51 Cl10 Ir2 N16 O8.50'
_cod_database_code 7118099

loop_
_symmetry_equiv_pos_as_xyz
'x, y, z'
'-x, -y, -z'

loop_
_atom_site_label
_atom_site_type_symbol
_atom_site_fract_x
_atom_site_fract_y
_atom_site_fract_z
_atom_site_U_iso_or_equiv
_atom_site_adp_type
_atom_site_occupancy
_atom_site_symmetry_multiplicity
_atom_site_calc_flag
_atom_site_refinement_flags
_atom_site_disorder_assembly
_atom_site_disorder_group
Ir1 Ir 0.78004(3) 0.41853(3) 0.59868(3) 0.02184(14) Uani 1 1 d . . .
Ir2 Ir 0.67045(3) 0.02555(3) 0.85599(3) 0.02216(14) Uani 1 1 d . . .
Cl1 Cl 1.1020(2) 0.6958(2) 0.6381(2) 0.0421(8) Uani 1 1 d . . .
Cl2 Cl 0.8129(2) 0.4859(2) 0.2998(2) 0.0422(8) Uani 1 1 d . . .
Cl3 Cl 0.8989(3) 0.1380(2) 0.4860(3) 0.0519(10) Uani 1 1 d . . .
Cl4 Cl 1.1311(3) 0.3660(3) 0.8288(3) 0.0665(12) Uani 1 1 d . . .
Cl5 Cl 0.6447(3) -0.0717(2) 1.1533(2) 0.0425(8) Uani 1 1 d . . .
Cl6 Cl 0.3156(2) -0.1729(2) 0.8223(2) 0.0450(8) Uani 1 1 d . . .
Cl7 Cl 0.4809(4) 0.2842(3) 0.8033(3) 0.0811(15) Uani 1 1 d . . .
Cl8 Cl 0.8113(3) 0.3520(2) 1.1243(3) 0.0664(12) Uani 1 1 d . . .
N1 N 0.6897(6) 0.3625(6) 0.4598(6) 0.023(2) Uani 1 1 d . . .
N2 N 0.7215(7) 0.3924(6) 0.4082(6) 0.025(2) Uani 1 1 d . . .
N3 N 0.8816(7) 0.4738(6) 0.7341(6) 0.026(2) Uani 1 1 d . . .
N4 N 0.9568(7) 0.4410(6) 0.7696(6) 0.027(2) Uani 1 1 d . . .
N5 N 0.6887(7) 0.4953(5) 0.5958(6) 0.025(2) Uani 1 1 d . . .
N6 N 0.6914(7) 0.3506(6) 0.6452(6) 0.025(2) Uani 1 1 d . . .
N7 N 0.7125(7) -0.0835(6) 0.8249(6) 0.026(2) Uani 1 1 d . . .
N8 N 0.7363(7) 0.0621(6) 0.7759(6) 0.026(2) Uani 1 1 d . . .
N9 N 0.5313(7) -0.0318(6) 0.7466(6) 0.024(2) Uani 1 1 d . . .
N10 N 0.4601(7) -0.0688(6) 0.7652(6) 0.027(2) Uani 1 1 d . . .
N11 N 0.7967(7) 0.0864(7) 0.9772(7) 0.037(3) Uani 1 1 d . . .
N12 N 0.8039(8) 0.1650(7) 1.0293(7) 0.038(3) Uani 1 1 d . . .
C1 C 0.6017(8) 0.2946(8) 0.4041(8) 0.033(3) Uani 1 1 d . . .
H1 H 0.5641 0.2597 0.4221 0.039 Uiso 1 1 calc R . .
C2 C 0.5790(9) 0.2881(8) 0.3114(9) 0.037(3) Uani 1 1 d . . .
H2 H 0.5220 0.2495 0.2570 0.044 Uiso 1 1 calc R . .
C3 C 0.6533(10) 0.3462(9) 0.3185(8) 0.043(4) Uani 1 1 d . . .
H3 H 0.6590 0.3551 0.2688 0.052 Uiso 1 1 calc R . .
C4 C 0.8139(8) 0.4676(7) 0.4554(7) 0.023(2) Uani 1 1 d . . .
C5 C 0.8553(8) 0.4890(7) 0.5547(8) 0.028(3) Uani 1 1 d . . .
C6 C 0.9458(8) 0.5623(7) 0.6066(8) 0.024(3) Uani 1 1 d . . .
H6 H 0.9764 0.5809 0.6706 0.029 Uiso 1 1 calc R . .
C7 C 0.9905(9) 0.6072(7) 0.5675(8) 0.031(3) Uani 1 1 d . . .
C8 C 0.9491(9) 0.5818(7) 0.4731(8) 0.029(3) Uani 1 1 d . . .
H8 H 0.9806 0.6108 0.4466 0.035 Uiso 1 1 calc R . .
C9 C 0.8597(9) 0.5122(8) 0.4185(7) 0.026(3) Uani 1 1 d . . .
C10 C 0.8935(9) 0.5312(8) 0.8064(8) 0.036(3) Uani 1 1 d . . .
H10 H 0.8524 0.5636 0.8028 0.044 Uiso 1 1 calc R . .
C11 C 0.9736(10) 0.5358(9) 0.8860(9) 0.047(4) Uani 1 1 d . . .
H11 H 0.9975 0.5717 0.9451 0.056 Uiso 1 1 calc R . .
C12 C 1.0123(10) 0.4775(9) 0.8624(8) 0.043(4) Uani 1 1 d . . .
H12 H 1.0668 0.4652 0.9028 0.052 Uiso 1 1 calc R . .
C13 C 0.9504(8) 0.3696(7) 0.7038(8) 0.027(3) Uani 1 1 d . . .
C14 C 1.0204(9) 0.3306(10) 0.7232(9) 0.043(3) Uani 1 1 d . . .
C15 C 1.0034(10) 0.2567(10) 0.6555(10) 0.048(4) Uani 1 1 d . . .
H15 H 1.0481 0.2268 0.6689 0.057 Uiso 1 1 calc R . .
C16 C 0.9186(10) 0.2293(8) 0.5683(9) 0.036(3) Uani 1 1 d . . .
C17 C 0.8520(9) 0.2724(7) 0.5478(8) 0.029(3) Uani 1 1 d . . .
H17 H 0.7967 0.2534 0.4883 0.035 Uiso 1 1 calc R . .
C18 C 0.8650(8) 0.3444(7) 0.6140(7) 0.023(2) Uani 1 1 d . . .
C19 C 0.6871(9) 0.5654(8) 0.5660(9) 0.039(3) Uani 1 1 d . . .
H19 H 0.7249 0.5823 0.5402 0.047 Uiso 1 1 calc R . .
C20 C 0.6295(11) 0.6143(9) 0.5728(10) 0.051(4) Uani 1 1 d . . .
H20 H 0.6305 0.6643 0.5535 0.061 Uiso 1 1 calc R . .
C21 C 0.5706(10) 0.5876(8) 0.6088(9) 0.043(4) Uani 1 1 d . . .
H21 H 0.5318 0.6193 0.6140 0.052 Uiso 1 1 calc R . .
C22 C 0.5711(10) 0.5132(10) 0.6365(9) 0.048(4) Uani 1 1 d . . .
H22 H 0.5322 0.4941 0.6607 0.057 Uiso 1 1 calc R . .
C23 C 0.6301(8) 0.4660(8) 0.6284(7) 0.027(3) Uani 1 1 d . . .
C24 C 0.6371(9) 0.3876(8) 0.6579(8) 0.028(3) Uani 1 1 d . . .
H24 H 0.6026 0.3658 0.6852 0.034 Uiso 1 1 calc R . .
C25 C 0.7055(8) 0.2768(7) 0.6792(8) 0.025(3) Uani 1 1 d . . .
C26 C 0.7505(9) 0.2903(8) 0.7724(8) 0.031(3) Uani 1 1 d . . .
H26 H 0.7717 0.3460 0.8134 0.037 Uiso 1 1 calc R . .
C27 C 0.7634(9) 0.2204(7) 0.8036(8) 0.032(3) Uani 1 1 d . . .
H27 H 0.7945 0.2292 0.8669 0.038 Uiso 1 1 calc R . .
C28 C 0.7317(8) 0.1355(8) 0.7444(8) 0.027(3) Uani 1 1 d . . .
C29 C 0.6920(9) 0.1270(7) 0.6496(8) 0.028(3) Uani 1 1 d . . .
H29 H 0.6734 0.0726 0.6079 0.033 Uiso 1 1 calc R . .
C30 C 0.6806(9) 0.1974(8) 0.6189(8) 0.031(3) Uani 1 1 d . . .
H30 H 0.6558 0.1915 0.5566 0.038 Uiso 1 1 calc R . .
C31 C 0.7676(10) 0.0043(8) 0.7504(8) 0.036(3) Uani 1 1 d . . .
H31 H 0.7959 0.0138 0.7149 0.043 Uiso 1 1 calc R . .
C32 C 0.7589(9) -0.0770(7) 0.7771(8) 0.031(3) Uani 1 1 d . . .
C33 C 0.7954(10) -0.1377(9) 0.7568(9) 0.040(3) Uani 1 1 d . . .
H33 H 0.8280 -0.1292 0.7247 0.048 Uiso 1 1 calc R . .
C34 C 0.7844(10) -0.2108(8) 0.7832(9) 0.040(3) Uani 1 1 d . . .
H34 H 0.8091 -0.2533 0.7693 0.048 Uiso 1 1 calc R . .
C35 C 0.7356(9) -0.2222(8) 0.8313(9) 0.042(3) Uani 1 1 d . . .
H35 H 0.7267 -0.2721 0.8502 0.050 Uiso 1 1 calc R . .
C36 C 0.7003(9) -0.1551(8) 0.8505(9) 0.036(3) Uani 1 1 d . . .
H36 H 0.6673 -0.1616 0.8824 0.044 Uiso 1 1 calc R . .
C37 C 0.4839(9) -0.0316(7) 0.6594(8) 0.028(3) Uani 1 1 d . . .
H37 H 0.5143 -0.0107 0.6285 0.034 Uiso 1 1 calc R . .
C38 C 0.3810(9) -0.0676(8) 0.6210(8) 0.032(3) Uani 1 1 d . . .
H38 H 0.3316 -0.0738 0.5617 0.038 Uiso 1 1 calc R . .
C39 C 0.3678(9) -0.0922(8) 0.6895(8) 0.034(3) Uani 1 1 d . . .
H39 H 0.3078 -0.1193 0.6845 0.041 Uiso 1 1 calc R . .
C40 C 0.4973(8) -0.0719(6) 0.8563(7) 0.021(2) Uani 1 1 d . . .
C41 C 0.6008(8) -0.0267(7) 0.9166(7) 0.019(2) Uani 1 1 d U . .
C42 C 0.6459(9) -0.0262(8) 1.0073(8) 0.035(3) Uani 1 1 d . . .
H42 H 0.7137 0.0032 1.0477 0.042 Uiso 1 1 calc R . .
C43 C 0.5869(10) -0.0711(8) 1.0372(8) 0.030(3) Uani 1 1 d . . .
C44 C 0.4876(9) -0.1126(7) 0.9818(8) 0.026(3) Uani 1 1 d . . .
H44 H 0.4503 -0.1391 1.0048 0.031 Uiso 1 1 calc R . .
C45 C 0.4430(9) -0.1146(7) 0.8908(8) 0.028(3) Uani 1 1 d . . .
C46 C 0.8749(9) 0.0690(10) 1.0296(9) 0.045(4) Uani 1 1 d . . .
H46 H 0.8911 0.0220 1.0100 0.054 Uiso 1 1 calc R . .
C47 C 0.9313(12) 0.1289(12) 1.1182(11) 0.065(5) Uani 1 1 d . . .
H47 H 0.9887 0.1287 1.1680 0.078 Uiso 1 1 calc R . .
C48 C 0.8843(12) 0.1877(12) 1.1161(10) 0.071(5) Uani 1 1 d . . .
H48 H 0.9037 0.2358 1.1658 0.086 Uiso 1 1 calc R . .
C49 C 0.7237(9) 0.1961(8) 0.9823(8) 0.033(3) Uani 1 1 d . . .
C50 C 0.6487(9) 0.1385(7) 0.8924(8) 0.026(3) Uani 1 1 d . . .
C51 C 0.5731(9) 0.1679(7) 0.8370(8) 0.029(3) Uani 1 1 d . . .
H51 H 0.5232 0.1331 0.7771 0.035 Uiso 1 1 calc R . .
C52 C 0.5761(11) 0.2493(8) 0.8746(10) 0.043(4) Uani 1 1 d . . .
C53 C 0.6472(12) 0.3039(9) 0.9615(10) 0.047(4) Uani 1 1 d . . .
H53 H 0.6427 0.3575 0.9835 0.056 Uiso 1 1 calc R . .
C54 C 0.7230(11) 0.2814(8) 1.0153(10) 0.046(4) Uani 1 1 d . . .
Cl9 Cl 0.2745(4) 0.4633(3) 0.0862(3) 0.0717(10) Uani 1 1 d U . .
O1 O 0.2077(9) 0.5125(7) 0.0596(7) 0.0717(10) Uani 1 1 d U . .
O2 O 0.3122(9) 0.4650(8) 0.0258(8) 0.0717(10) Uani 1 1 d U . .
O3 O 0.2141(9) 0.3771(8) 0.0600(7) 0.0717(10) Uani 1 1 d U . .
O4 O 0.3488(9) 0.5157(7) 0.1724(8) 0.0717(10) Uani 1 1 d U . .
Cl10 Cl 0.4039(3) 0.1541(3) 0.4922(3) 0.0566(9) Uani 1 1 d U . .
O5 O 0.2984(8) 0.1301(7) 0.4496(7) 0.0566(9) Uani 1 1 d U A .
O6 O 0.4305(16) 0.0747(14) 0.4800(15) 0.0566(9) Uani 0.50 1 d PU A 1
O7 O 0.4531(16) 0.2221(14) 0.4661(15) 0.0566(9) Uani 0.50 1 d PU A 1
O8 O 0.4626(16) 0.1813(13) 0.5990(14) 0.0566(9) Uani 0.50 1 d PU A 1
O6' O 0.4218(16) 0.0858(14) 0.5257(15) 0.0566(9) Uani 0.50 1 d PU A 2
O7' O 0.4259(16) 0.1625(14) 0.4212(15) 0.0566(9) Uani 0.50 1 d PU A 2
O8' O 0.4448(16) 0.2326(13) 0.5545(14) 0.0566(9) Uani 0.50 1 d PU A 2
N13 N 0.1019(13) 0.2519(11) 0.3279(13) 0.089(5) Uani 1 1 d U . .
C55 C 0.1252(12) 0.2459(10) 0.3997(13) 0.059(4) Uani 1 1 d . . .
C56 C 0.1532(19) 0.2466(17) 0.4850(17) 0.124(8) Uani 1 1 d U . .
H56A H 0.1449 0.2958 0.5155 0.186 Uiso 1 1 calc R . .
H56B H 0.2217 0.2520 0.5176 0.186 Uiso 1 1 calc R . .
H56C H 0.1136 0.1924 0.4842 0.186 Uiso 1 1 calc R . .
N14 N 0.4730(15) 0.2937(13) 0.0944(14) 0.108(6) Uani 1 1 d U . .
C57 C 0.4109(16) 0.2884(11) 0.0248(13) 0.081(6) Uani 1 1 d . . .
C58 C 0.3255(18) 0.2759(16) -0.0597(16) 0.115(8) Uani 1 1 d U . .
H58A H 0.2707 0.2286 -0.0692 0.172 Uiso 1 1 calc R . .
H58B H 0.3369 0.2610 -0.1093 0.172 Uiso 1 1 calc R . .
H58C H 0.3105 0.3294 -0.0583 0.172 Uiso 1 1 calc R . .
N15 N 0.6369(13) 0.5636(14) 0.3471(14) 0.095(6) Uani 1 1 d . . .
C59 C 0.6193(14) 0.5532(13) 0.2778(16) 0.065(5) Uani 1 1 d . . .
C60 C 0.5820(17) 0.5240(13) 0.1771(15) 0.103(8) Uani 1 1 d . . .
H60A H 0.6011 0.4750 0.1629 0.154 Uiso 1 1 calc R . .
H60B H 0.6098 0.5721 0.1608 0.154 Uiso 1 1 calc R . .
H60C H 0.5111 0.5062 0.1426 0.154 Uiso 1 1 calc R . .
N16 N 0.7947(15) 0.8043(14) 0.3014(14) 0.109(6) Uani 1 1 d U . .
C61 C 0.7736(19) 0.8524(14) 0.3372(13) 0.096(8) Uani 1 1 d . . .
C62 C 0.7334(16) 0.9031(13) 0.3803(14) 0.089(6) Uani 1 1 d . . .
H62A H 0.6638 0.8719 0.3523 0.133 Uiso 1 1 calc R . .
H62B H 0.7435 0.9603 0.3714 0.133 Uiso 1 1 calc R . .
H62C H 0.7668 0.9101 0.4452 0.133 Uiso 1 1 calc R . .
O9 O 0.996(2) 0.9298(19) 0.1869(18) 0.109(6) Uani 0.50 1 d PDU C .
C63 C 0.965(3) 0.942(2) 0.250(3) 0.109(6) Uani 0.50 1 d PDU . .
H63A H 0.8930 0.9230 0.2128 0.130 Uiso 0.50 1 calc PR B 1
H63B H 0.9793 0.8993 0.2825 0.130 Uiso 0.50 1 calc PR B 1
C64 C 0.992(6) 1.018(4) 0.317(4) 0.109(6) Uani 0.25 1 d PDU C 1
H64A H 0.9628 1.0052 0.3532 0.163 Uiso 0.25 1 calc PR C 1
H64B H 0.9702 1.0611 0.2890 0.163 Uiso 0.25 1 calc PR C 1
H64C H 1.0631 1.0414 0.3569 0.163 Uiso 0.25 1 calc PR C 1
C64' C 1.026(5) 1.000(5) 0.340(3) 0.109(6) Uani 0.25 1 d PDU C 2
H64D H 1.0841 1.0394 0.3461 0.163 Uiso 0.25 1 calc PR C 2
H64E H 1.0458 0.9665 0.3827 0.163 Uiso 0.25 1 calc PR C 2
H64F H 0.9912 1.0338 0.3547 0.163 Uiso 0.25 1 calc PR C 2
C65 C 0.949(2) 0.864(3) 0.103(2) 0.109(6) Uani 0.50 1 d PDU . .
H65A H 0.8998 0.8188 0.1052 0.130 Uiso 0.50 1 calc PR C 1
H65B H 0.9117 0.8896 0.0577 0.130 Uiso 0.50 1 calc PR C 1
C66 C 0.985(5) 0.817(5) 0.062(4) 0.109(6) Uani 0.25 1 d PDU C 1
H66A H 1.0232 0.7885 0.1027 0.163 Uiso 0.25 1 calc PR C 1
H66B H 1.0266 0.8559 0.0478 0.163 Uiso 0.25 1 calc PR C 1
H66C H 0.9309 0.7724 0.0055 0.163 Uiso 0.25 1 calc PR C 1
C66' C 0.977(6) 0.847(5) 0.041(4) 0.109(6) Uani 0.25 1 d PDU C 2
H66D H 1.0275 0.8991 0.0515 0.163 Uiso 0.25 1 calc PR C 2
H66E H 0.9206 0.8308 -0.0205 0.163 Uiso 0.25 1 calc PR C 2
H66F H 1.0020 0.7993 0.0476 0.163 Uiso 0.25 1 calc PR C 2

loop_
_atom_site_aniso_label
_atom_site_aniso_U_11
_atom_site_aniso_U_22
_atom_site_aniso_U_33
_atom_site_aniso_U_23
_atom_site_aniso_U_13
_atom_site_aniso_U_12
Ir1 0.0215(3) 0.0211(2) 0.0230(3) 0.00742(18) 0.0114(2) 0.00783(19)
Ir2 0.0222(3) 0.0230(2) 0.0237(3) 0.00872(19) 0.0136(2) 0.00749(19)
Cl1 0.0330(18) 0.0395(18) 0.0375(18) 0.0066(14) 0.0156(15) -0.0043(14)
Cl2 0.0407(19) 0.063(2) 0.0255(16) 0.0164(15) 0.0186(14) 0.0176(17)
Cl3 0.054(2) 0.045(2) 0.065(2) 0.0133(17) 0.032(2) 0.0313(18)
Cl4 0.044(2) 0.098(3) 0.044(2) 0.027(2) 0.0047(18) 0.041(2)
Cl5 0.046(2) 0.058(2) 0.0342(18) 0.0260(16) 0.0239(15) 0.0223(17)
Cl6 0.0323(18) 0.050(2) 0.0401(19) 0.0071(15) 0.0213(15) -0.0076(15)
Cl7 0.096(4) 0.058(3) 0.104(4) 0.033(2) 0.047(3) 0.056(3)
Cl8 0.090(3) 0.0350(19) 0.049(2) -0.0105(16) 0.040(2) -0.012(2)
N1 0.016(5) 0.024(5) 0.022(5) 0.005(4) 0.005(4) 0.008(4)
N2 0.023(5) 0.032(5) 0.023(5) 0.007(4) 0.014(4) 0.010(4)
N3 0.037(6) 0.018(5) 0.018(5) 0.006(4) 0.012(4) 0.005(4)
N4 0.025(5) 0.033(5) 0.024(5) 0.014(4) 0.011(4) 0.010(4)
N5 0.025(5) 0.015(5) 0.025(5) 0.002(4) 0.005(4) 0.007(4)
N6 0.027(5) 0.026(5) 0.029(5) 0.013(4) 0.020(5) 0.006(4)
N7 0.022(5) 0.033(5) 0.029(5) 0.010(4) 0.015(4) 0.016(4)
N8 0.026(5) 0.023(5) 0.035(6) 0.006(4) 0.024(5) 0.007(4)
N9 0.024(5) 0.026(5) 0.021(5) 0.001(4) 0.013(4) 0.009(4)
N10 0.027(5) 0.036(6) 0.025(5) 0.010(4) 0.017(5) 0.013(5)
N11 0.022(6) 0.041(6) 0.030(6) 0.002(5) 0.008(5) 0.000(5)
N12 0.029(6) 0.049(7) 0.027(6) 0.013(5) 0.009(5) 0.007(5)
C1 0.017(6) 0.031(6) 0.033(7) 0.006(5) 0.001(5) 0.011(5)
C2 0.023(7) 0.026(6) 0.039(8) 0.009(6) 0.005(6) 0.000(5)
C3 0.046(9) 0.045(8) 0.016(6) -0.014(6) 0.006(6) 0.019(7)
C4 0.020(6) 0.019(5) 0.021(6) 0.004(5) 0.007(5) 0.005(5)
C5 0.019(6) 0.028(6) 0.030(7) 0.004(5) 0.008(5) 0.011(5)
C6 0.028(6) 0.023(6) 0.023(6) 0.013(5) 0.014(5) 0.009(5)
C7 0.030(7) 0.023(6) 0.033(7) 0.006(5) 0.014(6) 0.003(5)
C8 0.029(7) 0.030(6) 0.031(7) 0.015(5) 0.015(6) 0.013(5)
C9 0.029(7) 0.037(7) 0.016(6) 0.009(5) 0.012(5) 0.016(6)
C10 0.034(7) 0.033(7) 0.032(7) 0.011(6) 0.014(6) 0.004(6)
C11 0.043(9) 0.050(9) 0.030(8) 0.008(6) 0.013(7) 0.005(7)
C12 0.031(7) 0.057(9) 0.025(7) 0.013(6) 0.005(6) 0.006(7)
C13 0.024(6) 0.033(6) 0.032(7) 0.022(5) 0.017(5) 0.013(5)
C14 0.028(7) 0.063(9) 0.040(8) 0.019(7) 0.012(6) 0.029(7)
C15 0.038(8) 0.066(10) 0.054(9) 0.025(8) 0.024(7) 0.037(8)
C16 0.039(8) 0.028(7) 0.049(8) 0.015(6) 0.028(7) 0.014(6)
C17 0.031(7) 0.030(6) 0.030(7) 0.018(5) 0.014(6) 0.016(5)
C18 0.022(6) 0.025(6) 0.029(6) 0.019(5) 0.016(5) 0.008(5)
C19 0.034(7) 0.031(7) 0.043(8) 0.003(6) 0.015(6) 0.012(6)
C20 0.041(9) 0.039(8) 0.049(9) 0.001(7) 0.007(7) 0.020(7)
C21 0.032(8) 0.034(7) 0.051(9) 0.000(6) 0.012(7) 0.022(6)
C22 0.028(7) 0.060(9) 0.039(8) -0.010(7) 0.014(6) 0.016(7)
C23 0.025(6) 0.034(7) 0.023(6) 0.006(5) 0.014(5) 0.014(5)
C24 0.027(6) 0.034(7) 0.026(6) 0.004(5) 0.018(5) 0.008(5)
C25 0.028(6) 0.027(6) 0.032(7) 0.013(5) 0.024(5) 0.008(5)
C26 0.032(7) 0.030(7) 0.036(7) 0.008(5) 0.022(6) 0.011(5)
C27 0.042(8) 0.029(6) 0.033(7) 0.013(5) 0.027(6) 0.009(6)
C28 0.017(6) 0.046(7) 0.034(7) 0.017(6) 0.020(5) 0.016(5)
C29 0.042(7) 0.026(6) 0.024(6) 0.011(5) 0.023(6) 0.012(6)
C30 0.035(7) 0.039(7) 0.034(7) 0.017(6) 0.028(6) 0.012(6)
C31 0.045(8) 0.048(8) 0.036(7) 0.016(6) 0.034(7) 0.023(7)
C32 0.041(8) 0.023(6) 0.030(7) 0.011(5) 0.017(6) 0.015(6)
C33 0.041(8) 0.045(8) 0.044(8) 0.018(6) 0.028(7) 0.019(7)
C34 0.042(8) 0.024(7) 0.049(8) 0.004(6) 0.020(7) 0.014(6)
C35 0.032(7) 0.025(7) 0.055(9) 0.007(6) 0.016(7) 0.007(6)
C36 0.034(7) 0.026(6) 0.049(8) 0.008(6) 0.022(6) 0.010(6)
C37 0.038(7) 0.030(6) 0.026(7) 0.016(5) 0.023(6) 0.011(6)
C38 0.025(7) 0.033(7) 0.027(7) 0.000(5) 0.009(5) 0.008(5)
C39 0.018(6) 0.036(7) 0.027(7) -0.004(5) 0.004(5) 0.002(5)
C40 0.024(6) 0.015(5) 0.026(6) 0.008(4) 0.014(5) 0.008(5)
C41 0.019(2) 0.019(2) 0.019(2) 0.0068(12) 0.0106(15) 0.0057(13)
C42 0.022(6) 0.030(7) 0.037(7) -0.001(6) 0.007(6) 0.010(5)
C43 0.047(8) 0.029(6) 0.034(7) 0.021(5) 0.029(6) 0.024(6)
C44 0.041(7) 0.024(6) 0.034(7) 0.019(5) 0.030(6) 0.015(5)
C45 0.026(6) 0.018(6) 0.045(8) 0.005(5) 0.025(6) 0.006(5)
C46 0.026(7) 0.064(9) 0.039(8) 0.029(7) 0.012(6) 0.010(7)
C47 0.044(10) 0.088(13) 0.057(11) 0.036(10) 0.019(9) 0.022(9)
C48 0.049(10) 0.068(11) 0.032(9) -0.013(8) -0.005(8) -0.010(9)
C49 0.040(8) 0.028(6) 0.034(7) 0.009(5) 0.026(6) 0.004(6)
C50 0.031(7) 0.023(6) 0.029(6) 0.006(5) 0.022(6) 0.005(5)
C51 0.041(7) 0.014(5) 0.039(7) 0.010(5) 0.023(6) 0.010(5)
C52 0.056(9) 0.029(7) 0.065(10) 0.022(7) 0.043(8) 0.015(7)
C53 0.070(11) 0.029(7) 0.051(9) 0.005(7) 0.041(8) 0.017(7)
C54 0.058(10) 0.026(7) 0.048(9) -0.001(6) 0.036(8) -0.007(7)
Cl9 0.074(2) 0.071(2) 0.057(2) 0.0122(17) 0.0262(17) 0.0267(18)
O1 0.074(2) 0.071(2) 0.057(2) 0.0122(17) 0.0262(17) 0.0267(18)
O2 0.074(2) 0.071(2) 0.057(2) 0.0122(17) 0.0262(17) 0.0267(18)
O3 0.074(2) 0.071(2) 0.057(2) 0.0122(17) 0.0262(17) 0.0267(18)
O4 0.074(2) 0.071(2) 0.057(2) 0.0122(17) 0.0262(17) 0.0267(18)
Cl10 0.057(2) 0.0554(19) 0.064(2) 0.0197(16) 0.0370(17) 0.0197(17)
O5 0.057(2) 0.0554(19) 0.064(2) 0.0197(16) 0.0370(17) 0.0197(17)
O6 0.057(2) 0.0554(19) 0.064(2) 0.0197(16) 0.0370(17) 0.0197(17)
O7 0.057(2) 0.0554(19) 0.064(2) 0.0197(16) 0.0370(17) 0.0197(17)
O8 0.057(2) 0.0554(19) 0.064(2) 0.0197(16) 0.0370(17) 0.0197(17)
O6' 0.057(2) 0.0554(19) 0.064(2) 0.0197(16) 0.0370(17) 0.0197(17)
O7' 0.057(2) 0.0554(19) 0.064(2) 0.0197(16) 0.0370(17) 0.0197(17)
O8' 0.057(2) 0.0554(19) 0.064(2) 0.0197(16) 0.0370(17) 0.0197(17)
N13 0.089(5) 0.089(5) 0.090(5) 0.0273(19) 0.047(3) 0.032(2)
C55 0.060(11) 0.042(9) 0.073(12) 0.006(8) 0.040(9) 0.013(8)
C56 0.124(8) 0.124(8) 0.124(8) 0.038(3) 0.065(4) 0.044(3)
N14 0.108(6) 0.107(6) 0.108(6) 0.034(2) 0.056(3) 0.038(2)
C57 0.098(15) 0.055(11) 0.071(13) 0.019(9) 0.024(12) 0.041(11)
C58 0.115(8) 0.115(8) 0.115(8) 0.036(3) 0.060(4) 0.041(3)
N15 0.073(12) 0.148(17) 0.105(15) 0.069(14) 0.059(12) 0.058(12)
C59 0.070(13) 0.078(12) 0.095(15) 0.054(12) 0.059(13) 0.049(11)
C60 0.116(19) 0.086(15) 0.117(19) 0.049(14) 0.048(15) 0.070(14)
N16 0.109(6) 0.109(6) 0.109(6) 0.034(2) 0.057(3) 0.038(2)
C61 0.14(2) 0.087(15) 0.058(12) 0.035(11) 0.039(13) 0.058(15)
C62 0.098(16) 0.089(15) 0.094(15) 0.035(12) 0.053(13) 0.049(13)
O9 0.109(6) 0.109(6) 0.109(6) 0.0339(18) 0.057(3) 0.038(2)
C63 0.109(6) 0.109(6) 0.109(6) 0.0339(18) 0.057(3) 0.038(2)
C64 0.109(6) 0.109(6) 0.109(6) 0.0339(18) 0.057(3) 0.038(2)
C64' 0.109(6) 0.109(6) 0.109(6) 0.0339(18) 0.057(3) 0.038(2)
C65 0.109(6) 0.109(6) 0.109(6) 0.0339(18) 0.057(3) 0.038(2)
C66 0.109(6) 0.109(6) 0.109(6) 0.0339(18) 0.057(3) 0.038(2)
C66' 0.109(6) 0.109(6) 0.109(6) 0.0339(18) 0.057(3) 0.038(2)

loop_
_atom_type_symbol
_atom_type_description
_atom_type_scat_dispersion_real
_atom_type_scat_dispersion_imag
_atom_type_scat_source
C C 0.0033 0.0016 'International Tables Vol C Tables 4.2.6.8 and 6.1.1.4'
H H 0.0000 0.0000 'International Tables Vol C Tables 4.2.6.8 and 6.1.1.4'
N N 0.0061 0.0033 'International Tables Vol C Tables 4.2.6.8 and 6.1.1.4'
O O 0.0106 0.0060 'International Tables Vol C Tables 4.2.6.8 and 6.1.1.4'
Cl Cl 0.1484 0.1585 'International Tables Vol C Tables 4.2.6.8 and 6.1.1.4'
Ir Ir -1.4442 7.9887 'International Tables Vol C Tables 4.2.6.8 and 6.1.1.4'

loop_
_geom_angle_atom_site_label_1
_geom_angle_atom_site_label_2
_geom_angle_atom_site_label_3
_geom_angle
_geom_angle_site_symmetry_1
_geom_angle_site_symmetry_3
C5 Ir1 C18 86.9(4) . .
C5 Ir1 N3 96.6(4) . .
C18 Ir1 N3 80.0(4) . .
C5 Ir1 N1 78.8(4) . .
C18 Ir1 N1 95.5(4) . .
N3 Ir1 N1 173.8(4) . .
C5 Ir1 N6 174.7(4) . .
C18 Ir1 N6 98.3(4) . .
N3 Ir1 N6 84.0(4) . .
N1 Ir1 N6 100.9(4) . .
C5 Ir1 N5 98.5(4) . .
C18 Ir1 N5 173.4(4) . .
N3 Ir1 N5 95.7(4) . .
N1 Ir1 N5 89.2(3) . .
N6 Ir1 N5 76.2(4) . .
N11 Ir2 C41 91.6(4) . .
N11 Ir2 N9 169.7(4) . .
C41 Ir2 N9 79.8(4) . .
N11 Ir2 C50 80.8(5) . .
C41 Ir2 C50 87.6(4) . .
N9 Ir2 C50 93.0(4) . .
N11 Ir2 N7 93.5(4) . .
C41 Ir2 N7 97.2(4) . .
N9 Ir2 N7 93.3(4) . .
C50 Ir2 N7 172.7(4) . .
N11 Ir2 N8 94.1(4) . .
C41 Ir2 N8 171.4(4) . .
N9 Ir2 N8 95.1(4) . .
C50 Ir2 N8 99.7(4) . .
N7 Ir2 N8 76.1(4) . .
N2 N1 C1 108.8(10) . .
N2 N1 Ir1 116.9(7) . .
C1 N1 Ir1 134.1(9) . .
N1 N2 C3 108.6(10) . .
N1 N2 C4 117.1(9) . .
C3 N2 C4 134.1(11) . .
C10 N3 N4 105.7(9) . .
C10 N3 Ir1 137.3(9) . .
N4 N3 Ir1 116.6(7) . .
C12 N4 N3 109.6(10) . .
C12 N4 C13 135.3(10) . .
N3 N4 C13 114.5(9) . .
C19 N5 C23 121.0(10) . .
C19 N5 Ir1 125.7(9) . .
C23 N5 Ir1 113.3(7) . .
C24 N6 C25 119.1(10) . .
C24 N6 Ir1 116.2(8) . .
C25 N6 Ir1 123.4(7) . .
C36 N7 C32 117.2(10) . .
C36 N7 Ir2 126.1(9) . .
C32 N7 Ir2 116.6(7) . .
C31 N8 C28 123.1(10) . .
C31 N8 Ir2 113.8(8) . .
C28 N8 Ir2 122.5(7) . .
C37 N9 N10 106.9(9) . .
C37 N9 Ir2 136.0(8) . .
N10 N9 Ir2 116.0(7) . .
C39 N10 N9 110.6(9) . .
C39 N10 C40 134.7(11) . .
N9 N10 C40 114.7(9) . .
C46 N11 N12 106.2(11) . .
C46 N11 Ir2 137.5(10) . .
N12 N11 Ir2 115.8(8) . .
C48 N12 N11 107.8(12) . .
C48 N12 C49 137.4(13) . .
N11 N12 C49 114.6(9) . .
N1 C1 C2 105.5(11) . .
N1 C1 H1 127.3 . .
C2 C1 H1 127.3 . .
C3 C2 C1 106.5(11) . .
C3 C2 H2 126.7 . .
C1 C2 H2 126.7 . .
C2 C3 N2 110.5(13) . .
C2 C3 H3 124.8 . .
N2 C3 H3 124.8 . .
C9 C4 N2 128.6(10) . .
C9 C4 C5 122.5(10) . .
N2 C4 C5 108.9(10) . .
C6 C5 C4 112.8(11) . .
C6 C5 Ir1 129.1(9) . .
C4 C5 Ir1 118.0(8) . .
C7 C6 C5 123.6(11) . .
C7 C6 H6 118.2 . .
C5 C6 H6 118.2 . .
C6 C7 C8 120.7(11) . .
C6 C7 Cl1 119.6(9) . .
C8 C7 Cl1 119.7(10) . .
C7 C8 C9 118.5(12) . .
C7 C8 H8 120.8 . .
C9 C8 H8 120.8 . .
C4 C9 C8 121.8(10) . .
C4 C9 Cl2 123.3(9) . .
C8 C9 Cl2 114.9(9) . .
N3 C10 C11 110.7(13) . .
N3 C10 H10 124.7 . .
C11 C10 H10 124.7 . .
C10 C11 C12 106.7(12) . .
C10 C11 H11 126.6 . .
C12 C11 H11 126.6 . .
N4 C12 C11 107.3(11) . .
N4 C12 H12 126.4 . .
C11 C12 H12 126.4 . .
C14 C13 C18 122.2(11) . .
C14 C13 N4 124.2(11) . .
C18 C13 N4 113.6(10) . .
C13 C14 C15 119.5(12) . .
C13 C14 Cl4 123.7(11) . .
C15 C14 Cl4 116.8(10) . .
C16 C15 C14 118.7(12) . .
C16 C15 H15 120.6 . .
C14 C15 H15 120.6 . .
C17 C16 C15 121.2(12) . .
C17 C16 Cl3 120.8(10) . .
C15 C16 Cl3 118.0(10) . .
C16 C17 C18 121.6(11) . .
C16 C17 H17 119.2 . .
C18 C17 H17 119.2 . .
C17 C18 C13 116.4(10) . .
C17 C18 Ir1 128.4(8) . .
C13 C18 Ir1 115.2(8) . .
N5 C19 C20 121.0(14) . .
N5 C19 H19 119.5 . .
C20 C19 H19 119.5 . .
C21 C20 C19 119.5(14) . .
C21 C20 H20 120.3 . .
C19 C20 H20 120.3 . .
C22 C21 C20 118.4(12) . .
C22 C21 H21 120.8 . .
C20 C21 H21 120.8 . .
C21 C22 C23 120.2(14) . .
C21 C22 H22 119.9 . .
C23 C22 H22 119.9 . .
N5 C23 C22 119.7(12) . .
N5 C23 C24 116.1(10) . .
C22 C23 C24 124.1(12) . .
N6 C24 C23 117.6(11) . .
N6 C24 H24 121.2 . .
C23 C24 H24 121.2 . .
C30 C25 C26 121.6(11) . .
C30 C25 N6 119.4(10) . .
C26 C25 N6 118.9(10) . .
C27 C26 C25 118.3(11) . .
C27 C26 H26 120.8 . .
C25 C26 H26 120.8 . .
C26 C27 C28 122.6(11) . .
C26 C27 H27 118.7 . .
C28 C27 H27 118.7 . .
N8 C28 C27 122.3(10) . .
N8 C28 C29 121.3(11) . .
C27 C28 C29 116.4(11) . .
C30 C29 C28 120.6(11) . .
C30 C29 H29 119.7 . .
C28 C29 H29 119.7 . .
C29 C30 C25 120.1(11) . .
C29 C30 H30 120.0 . .
C25 C30 H30 120.0 . .
N8 C31 C32 120.1(11) . .
N8 C31 H31 119.9 . .
C32 C31 H31 119.9 . .
C33 C32 N7 124.0(11) . .
C33 C32 C31 122.8(12) . .
N7 C32 C31 113.3(10) . .
C34 C33 C32 119.5(13) . .
C34 C33 H33 120.2 . .
C32 C33 H33 120.2 . .
C33 C34 C35 119.4(12) . .
C33 C34 H34 120.3 . .
C35 C34 H34 120.3 . .
C34 C35 C36 117.5(12) . .
C34 C35 H35 121.3 . .
C36 C35 H35 121.3 . .
N7 C36 C35 122.4(13) . .
N7 C36 H36 118.8 . .
C35 C36 H36 118.8 . .
N9 C37 C38 109.7(11) . .
N9 C37 H37 125.2 . .
C38 C37 H37 125.2 . .
C39 C38 C37 106.4(10) . .
C39 C38 H38 126.8 . .
C37 C38 H38 126.8 . .
N10 C39 C38 106.4(11) . .
N10 C39 H39 126.8 . .
C38 C39 H39 126.8 . .
C45 C40 N10 126.6(10) . .
C45 C40 C41 118.8(10) . .
N10 C40 C41 114.6(10) . .
C42 C41 C40 119.9(11) . .
C42 C41 Ir2 125.6(9) . .
C40 C41 Ir2 114.4(8) . .
C41 C42 C43 118.3(11) . .
C41 C42 H42 120.8 . .
C43 C42 H42 120.8 . .
C44 C43 C42 123.0(11) . .
C44 C43 Cl5 118.4(9) . .
C42 C43 Cl5 118.5(10) . .
C43 C44 C45 118.5(11) . .
C43 C44 H44 120.7 . .
C45 C44 H44 120.7 . .
C44 C45 C40 121.4(11) . .
C44 C45 Cl6 116.1(9) . .
C40 C45 Cl6 122.6(9) . .
N11 C46 C47 112.0(15) . .
N11 C46 H46 124.0 . .
C47 C46 H46 124.0 . .
C48 C47 C46 104.8(13) . .
C48 C47 H47 127.6 . .
C46 C47 H47 127.6 . .
C47 C48 N12 108.9(15) . .
C47 C48 H48 125.5 . .
N12 C48 H48 125.5 . .
C50 C49 C54 120.9(12) . .
C50 C49 N12 114.0(10) . .
C54 C49 N12 124.6(12) . .
C51 C50 C49 118.1(10) . .
C51 C50 Ir2 127.5(8) . .
C49 C50 Ir2 114.3(9) . .
C52 C51 C50 117.4(12) . .
C52 C51 H51 121.3 . .
C50 C51 H51 121.3 . .
C53 C52 C51 124.4(13) . .
C53 C52 Cl7 119.3(10) . .
C51 C52 Cl7 116.2(11) . .
C54 C53 C52 120.8(13) . .
C54 C53 H53 119.6 . .
C52 C53 H53 119.6 . .
C53 C54 C49 118.2(12) . .
C53 C54 Cl8 119.5(11) . .
C49 C54 Cl8 122.1(12) . .
O4 Cl9 O3 127.9(8) . .
O4 Cl9 O2 108.2(8) . .
O3 Cl9 O2 106.1(8) . .
O4 Cl9 O1 102.8(7) . .
O3 Cl9 O1 104.8(7) . .
O2 Cl9 O1 104.9(7) . .
O8' Cl10 O6' 115.9(13) . .
O8' Cl10 O5 107.2(10) . .
O6' Cl10 O5 103.0(11) . .
O8' Cl10 O7' 108.2(13) . .
O6' Cl10 O7' 114.9(13) . .
O5 Cl10 O7' 106.8(10) . .
O8' Cl10 O7 68.4(12) . .
O6' Cl10 O7 137.1(13) . .
O5 Cl10 O7 116.6(9) . .
O7' Cl10 O7 39.9(10) . .
O8' Cl10 O6 136.7(13) . .
O6' Cl10 O6 35.0(10) . .
O5 Cl10 O6 110.6(10) . .
O7' Cl10 O6 80.2(12) . .
O7 Cl10 O6 110.5(13) . .
O8' Cl10 O8 49.6(11) . .
O6' Cl10 O8 66.6(12) . .
O5 Cl10 O8 115.1(9) . .
O7' Cl10 O8 136.7(12) . .
O7 Cl10 O8 107.2(12) . .
O6 Cl10 O8 94.7(12) . .
N13 C55 C56 175(2) . .
C55 C56 H56A 109.5 . .
C55 C56 H56B 109.5 . .
H56A C56 H56B 109.5 . .
C55 C56 H56C 109.5 . .
H56A C56 H56C 109.5 . .
H56B C56 H56C 109.5 . .
N14 C57 C58 173(3) . .
C57 C58 H58A 109.5 . .
C57 C58 H58B 109.5 . .
H58A C58 H58B 109.5 . .
C57 C58 H58C 109.5 . .
H58A C58 H58C 109.5 . .
H58B C58 H58C 109.5 . .
N15 C59 C60 170(3) . .
C59 C60 H60A 109.5 . .
C59 C60 H60B 109.5 . .
H60A C60 H60B 109.5 . .
C59 C60 H60C 109.5 . .
H60A C60 H60C 109.5 . .
H60B C60 H60C 109.5 . .
N16 C61 C62 171(3) . .
C61 C62 H62A 109.5 . .
C61 C62 H62B 109.5 . .
H62A C62 H62B 109.5 . .
C61 C62 H62C 109.5 . .
H62A C62 H62C 109.5 . .
H62B C62 H62C 109.5 . .
C65 O9 C63 129(3) . .
C64 C63 C64' 28(5) . .
C64 C63 O9 129(3) . .
C64' C63 O9 124(3) . .
C64 C63 H63A 105.1 . .
C64' C63 H63A 127.4 . .
O9 C63 H63A 105.1 . .
C64 C63 H63B 105.1 . .
C64' C63 H63B 81.2 . .
O9 C63 H63B 105.1 . .
H63A C63 H63B 105.9 . .
C63 C64 H64A 109.5 . .
C63 C64 H64B 109.5 . .
H64A C64 H64B 109.5 . .
C63 C64 H64C 109.5 . .
H64A C64 H64C 109.5 . .
H64B C64 H64C 109.5 . .
C63 C64' H64D 109.5 . .
C63 C64' H64E 109.5 . .
H64D C64' H64E 109.5 . .
C63 C64' H64F 109.5 . .
H64D C64' H64F 109.5 . .
H64E C64' H64F 109.5 . .
C66' C65 C66 28(5) . .
C66' C65 O9 131(3) . .
C66 C65 O9 132(3) . .
C66' C65 H65A 122.3 . .
C66 C65 H65A 104.3 . .
O9 C65 H65A 104.3 . .
C66' C65 H65B 78.5 . .
C66 C65 H65B 104.3 . .
O9 C65 H65B 104.3 . .
H65A C65 H65B 105.6 . .
C65 C66 H66A 109.5 . .
C65 C66 H66B 109.5 . .
H66A C66 H66B 109.5 . .
C65 C66 H66C 109.5 . .
H66A C66 H66C 109.5 . .
H66B C66 H66C 109.5 . .
C65 C66' H66D 109.5 . .
C65 C66' H66E 109.5 . .
H66D C66' H66E 109.5 . .
C65 C66' H66F 109.5 . .
H66D C66' H66F 109.5 . .
H66E C66' H66F 109.5 . .

loop_
_geom_bond_atom_site_label_1
_geom_bond_atom_site_label_2
_geom_bond_distance
_geom_bond_site_symmetry_2
Ir1 C5 1.969(13) .
Ir1 C18 1.996(11) .
Ir1 N3 2.006(9) .
Ir1 N1 2.028(9) .
Ir1 N6 2.135(9) .
Ir1 N5 2.145(9) .
Ir2 N11 1.990(10) .
Ir2 C41 2.007(11) .
Ir2 N9 2.009(9) .
Ir2 C50 2.015(11) .
Ir2 N7 2.127(9) .
Ir2 N8 2.175(9) .
Cl1 C7 1.740(12) .
Cl2 C9 1.746(11) .
Cl3 C16 1.735(13) .
Cl4 C14 1.737(13) .
Cl5 C43 1.769(12) .
Cl6 C45 1.744(12) .
Cl7 C52 1.760(15) .
Cl8 C54 1.715(14) .
N1 N2 1.318(13) .
N1 C1 1.359(14) .
N2 C3 1.352(14) .
N2 C4 1.456(14) .
N3 C10 1.334(15) .
N3 N4 1.369(13) .
N4 C12 1.349(15) .
N4 C13 1.436(15) .
N5 C19 1.329(15) .
N5 C23 1.349(15) .
N6 C24 1.257(14) .
N6 C25 1.440(13) .
N7 C36 1.319(15) .
N7 C32 1.349(15) .
N8 C31 1.281(14) .
N8 C28 1.395(14) .
N9 C37 1.331(13) .
N9 N10 1.373(13) .
N10 C39 1.361(14) .
N10 C40 1.407(13) .
N11 C46 1.302(16) .
N11 N12 1.390(15) .
N12 C48 1.363(17) .
N12 C49 1.440(16) .
C1 C2 1.436(18) .
C1 H1 0.9300 .
C2 C3 1.293(19) .
C2 H2 0.9300 .
C3 H3 0.9300 .
C4 C9 1.349(16) .
C4 C5 1.456(15) .
C5 C6 1.420(15) .
C6 C7 1.371(16) .
C6 H6 0.9300 .
C7 C8 1.378(16) .
C8 C9 1.383(16) .
C8 H8 0.9300 .
C10 C11 1.357(17) .
C10 H10 0.9300 .
C11 C12 1.36(2) .
C11 H11 0.9300 .
C12 H12 0.9300 .
C13 C14 1.368(16) .
C13 C18 1.422(15) .
C14 C15 1.408(19) .
C15 C16 1.387(18) .
C15 H15 0.9300 .
C16 C17 1.370(16) .
C17 C18 1.398(16) .
C17 H17 0.9300 .
C19 C20 1.395(18) .
C19 H19 0.9300 .
C20 C21 1.39(2) .
C20 H20 0.9300 .
C21 C22 1.37(2) .
C21 H21 0.9300 .
C22 C23 1.404(17) .
C22 H22 0.9300 .
C23 C24 1.460(16) .
C24 H24 0.9300 .
C25 C30 1.362(16) .
C25 C26 1.370(16) .
C26 C27 1.356(15) .
C26 H26 0.9300 .
C27 C28 1.398(16) .
C27 H27 0.9300 .
C28 C29 1.414(15) .
C29 C30 1.355(15) .
C29 H29 0.9300 .
C30 H30 0.9300 .
C31 C32 1.472(16) .
C31 H31 0.9300 .
C32 C33 1.347(17) .
C33 C34 1.346(17) .
C33 H33 0.9300 .
C34 C35 1.392(19) .
C34 H34 0.9300 .
C35 C36 1.412(17) .
C35 H35 0.9300 .
C36 H36 0.9300 .
C37 C38 1.405(16) .
C37 H37 0.9300 .
C38 C39 1.391(18) .
C38 H38 0.9300 .
C39 H39 0.9300 .
C40 C45 1.397(16) .
C40 C41 1.418(15) .
C41 C42 1.378(16) .
C42 C43 1.405(18) .
C42 H42 0.9300 .
C43 C44 1.354(17) .
C44 C45 1.376(16) .
C44 H44 0.9300 .
C46 C47 1.39(2) .
C46 H46 0.9300 .
C47 C48 1.36(2) .
C47 H47 0.9300 .
C48 H48 0.9300 .
C49 C50 1.419(16) .
C49 C54 1.423(18) .
C50 C51 1.408(16) .
C51 C52 1.362(17) .
C51 H51 0.9300 .
C52 C53 1.362(19) .
C53 C54 1.33(2) .
C53 H53 0.9300 .
Cl9 O4 1.356(11) .
Cl9 O3 1.376(12) .
Cl9 O2 1.431(13) .
Cl9 O1 1.449(12) .
Cl10 O8' 1.32(2) .
Cl10 O6' 1.36(2) .
Cl10 O5 1.436(11) .
Cl10 O7' 1.44(2) .
Cl10 O7 1.47(2) .
Cl10 O6 1.47(2) .
Cl10 O8 1.55(2) .
N13 C55 1.14(2) .
C55 C56 1.31(3) .
C56 H56A 0.9600 .
C56 H56B 0.9600 .
C56 H56C 0.9600 .
N14 C57 1.12(2) .
C57 C58 1.41(3) .
C58 H58A 0.9600 .
C58 H58B 0.9600 .
C58 H58C 0.9600 .
N15 C59 1.06(2) .
C59 C60 1.49(3) .
C60 H60A 0.9600 .
C60 H60B 0.9600 .
C60 H60C 0.9600 .
N16 C61 1.13(3) .
C61 C62 1.47(3) .
C62 H62A 0.9600 .
C62 H62B 0.9600 .
C62 H62C 0.9600 .
O9 C65 1.387(18) .
O9 C63 1.404(19) .
C63 C64 1.37(2) .
C63 C64' 1.39(2) .
C63 H63A 0.9700 .
C63 H63B 0.9700 .
C64 H64A 0.9600 .
C64 H64B 0.9600 .
C64 H64C 0.9600 .
C64' H64D 0.9600 .
C64' H64E 0.9600 .
C64' H64F 0.9600 .
C65 C66' 1.35(2) .
C65 C66 1.36(2) .
C65 H65A 0.9700 .
C65 H65B 0.9700 .
C66 H66A 0.9600 .
C66 H66B 0.9600 .
C66 H66C 0.9600 .
C66' H66D 0.9600 .
C66' H66E 0.9600 .
C66' H66F 0.9600 .
